data_4341927
loop_
_publ_author_name
'Liu, Tian-Qi'
'Yan, Peng-Fei'
'Luan, Fang'
'Li, Yu-Xin'
'Sun, Jing-Wen'
'Chen, Chuan'
'Yang, Fan'
'Chen, Han'
'Zou, Xiao-Yan'
'Li, Guang-Ming'

_publ_section_title
;
 Near-IR Luminescence and Field-Induced Single Molecule Magnet of Four
 Salen-type Ytterbium Complexes.
;
_journal_issue 1
_journal_name_full 'Inorganic chemistry'
_journal_page_first 221
_journal_page_last 228
_journal_paper_doi 10.1021/ic502194d
_journal_volume 54
_journal_year 2015
_chemical_formula_moiety 'C67 H57 N6 O13 Yb2, 3(C2 N)'
_chemical_formula_sum 'C73 H57 N9 O13 Yb2'
_chemical_formula_weight 1614.36
_chemical_name_systematic
;
 ?
;
_space_group_IT_number 61
_symmetry_cell_setting orthorhombic
_symmetry_space_group_name_Hall '-P 2ac 2ab'
_symmetry_space_group_name_H-M 'P b c a'
_atom_sites_solution_hydrogens geom
_atom_sites_solution_primary direct
_atom_sites_solution_secondary difmap
_audit_creation_method SHELXL-97
_cell_angle_alpha 90.000(5)
_cell_angle_beta 90.000(5)
_cell_angle_gamma 90.000(5)
_cell_formula_units_Z 8
_cell_length_a 20.194(5)
_cell_length_b 24.610(5)
_cell_length_c 26.983(5)
_cell_measurement_temperature 293(2)
_cell_volume 13410(5)
_computing_cell_refinement 'Bruker FRAMBO'
_computing_data_collection 'Bruker FRAMBO'
_computing_data_reduction 'Bruker SHELXTL'
_computing_molecular_graphics 'Bruker SHELXTL'
_computing_publication_material 'Bruker SHELXTL'
_computing_structure_refinement 'SHELXL-97 (Sheldrick, 1997)'
_computing_structure_solution 'Bruker SHELXTL'
_diffrn_ambient_temperature 293(2)
_diffrn_measured_fraction_theta_full 0.998
_diffrn_measured_fraction_theta_max 0.998
_diffrn_measurement_device_type 'multiwire proportional'
_diffrn_measurement_method 'phi and omega scans'
_diffrn_radiation_monochromator graphite
_diffrn_radiation_source 'fine-focus sealed tube'
_diffrn_radiation_type MoK\a
_diffrn_radiation_wavelength 0.71069
_diffrn_reflns_av_R_equivalents 0.0312
_diffrn_reflns_av_sigmaI/netI 0.0263
_diffrn_reflns_limit_h_max 24
_diffrn_reflns_limit_h_min -18
_diffrn_reflns_limit_k_max 20
_diffrn_reflns_limit_k_min -29
_diffrn_reflns_limit_l_max 30
_diffrn_reflns_limit_l_min -32
_diffrn_reflns_number 57670
_diffrn_reflns_theta_full 25.00
_diffrn_reflns_theta_max 25.00
_diffrn_reflns_theta_min 3.01
_exptl_absorpt_coefficient_mu 2.844
_exptl_absorpt_correction_T_max 0.691
_exptl_absorpt_correction_T_min 0.493
_exptl_absorpt_correction_type multi-scan
_exptl_absorpt_process_details sadabs(Sheldrick,1996)
_exptl_crystal_colour black
_exptl_crystal_density_diffrn 1.599
_exptl_crystal_density_method 'not measured'
_exptl_crystal_description strip
_exptl_crystal_F_000 6416
_exptl_crystal_size_max 0.3
_exptl_crystal_size_mid 0.21
_exptl_crystal_size_min 0.13
_refine_diff_density_max 1.058
_refine_diff_density_min -0.966
_refine_diff_density_rms 0.109
_refine_ls_extinction_method none
_refine_ls_goodness_of_fit_ref 1.169
_refine_ls_hydrogen_treatment mixed
_refine_ls_matrix_type full
_refine_ls_number_parameters 883
_refine_ls_number_reflns 11800
_refine_ls_number_restraints 48
_refine_ls_restrained_S_all 1.179
_refine_ls_R_factor_all 0.0476
_refine_ls_R_factor_gt 0.0312
_refine_ls_shift/su_max 0.003
_refine_ls_shift/su_mean 0.000
_refine_ls_structure_factor_coef Fsqd
_refine_ls_weighting_details 'calc w=1/[\s^2^(Fo^2^)+(0.0218P)^2^+52.1822P] where P=(Fo^2^+2Fc^2^)/3'
_refine_ls_weighting_scheme calc
_refine_ls_wR_factor_gt 0.0682
_refine_ls_wR_factor_ref 0.0779
_reflns_number_gt 9502
_reflns_number_total 11800
_reflns_threshold_expression >2sigma(I)
_cod_data_source_file ic502194d_si_002.cif
_cod_data_source_block 1
_cod_depositor_comments 'Adding full bibliography for 4341927--4341930.cif.'
_cod_database_code 4341927

loop_
_symmetry_equiv_pos_as_xyz
'x, y, z'
'-x+1/2, -y, z+1/2'
'x+1/2, -y+1/2, -z'
'-x, y+1/2, -z+1/2'
'-x, -y, -z'
'x-1/2, y, -z-1/2'
'-x-1/2, y-1/2, z'
'x, -y-1/2, z-1/2'

loop_
_atom_site_label
_atom_site_type_symbol
_atom_site_fract_x
_atom_site_fract_y
_atom_site_fract_z
_atom_site_U_iso_or_equiv
_atom_site_adp_type
_atom_site_occupancy
_atom_site_symmetry_multiplicity
_atom_site_calc_flag
_atom_site_refinement_flags
C1 C 0.8950(3) 0.1677(2) 0.74780(18) 0.0295(12) Uani 1 1 d .
C2 C 0.8472(3) 0.1382(2) 0.72205(17) 0.0310(13) Uani 1 1 d .
C3 C 0.8463(3) 0.0815(3) 0.7266(2) 0.0397(15) Uani 1 1 d .
H3 H 0.8157 0.0612 0.7087 0.048 Uiso 1 1 calc R
C4 C 0.8909(3) 0.0556(3) 0.7577(2) 0.0478(17) Uani 1 1 d .
H4 H 0.8895 0.0181 0.7612 0.057 Uiso 1 1 calc R
C5 C 0.9370(3) 0.0851(3) 0.7833(2) 0.0461(16) Uani 1 1 d .
H5 H 0.9665 0.0673 0.8042 0.055 Uiso 1 1 calc R
C6 C 0.9405(3) 0.1406(3) 0.7784(2) 0.0369(14) Uani 1 1 d .
H6 H 0.9728 0.1601 0.7953 0.044 Uiso 1 1 calc R
C7 C 0.7450(3) 0.1520(2) 0.68336(18) 0.0337(13) Uani 1 1 d .
H7 H 0.7340 0.1181 0.6963 0.040 Uiso 1 1 calc R
C8 C 0.6946(3) 0.1802(3) 0.65609(17) 0.0321(13) Uani 1 1 d .
C9 C 0.6987(2) 0.2365(3) 0.64536(17) 0.0310(14) Uani 1 1 d .
C10 C 0.6420(3) 0.2606(3) 0.62180(19) 0.0370(15) Uani 1 1 d .
C11 C 0.5872(3) 0.2303(3) 0.6098(2) 0.0477(19) Uani 1 1 d .
H11 H 0.5512 0.2470 0.5946 0.057 Uiso 1 1 calc R
C12 C 0.5846(3) 0.1750(4) 0.6201(2) 0.057(2) Uani 1 1 d .
H12 H 0.5475 0.1549 0.6112 0.068 Uiso 1 1 calc R
C13 C 0.6368(3) 0.1501(3) 0.6433(2) 0.0477(18) Uani 1 1 d .
H13 H 0.6345 0.1132 0.6508 0.057 Uiso 1 1 calc R
C68 C 0.5970(3) 0.3413(4) 0.5865(3) 0.064(2) Uani 1 1 d .
H68A H 0.6070 0.3793 0.5833 0.096 Uiso 1 1 calc R
H68B H 0.5557 0.3370 0.6037 0.096 Uiso 1 1 calc R
H68C H 0.5937 0.3252 0.5542 0.096 Uiso 1 1 calc R
C14 C 0.9096(2) 0.2561(2) 0.77786(17) 0.0286(12) Uani 1 1 d .
H14 H 0.9210 0.2384 0.8070 0.034 Uiso 1 1 calc R
C15 C 0.9110(2) 0.3139(2) 0.77958(18) 0.0278(12) Uani 1 1 d .
C16 C 0.8878(2) 0.3464(2) 0.74021(18) 0.0255(12) Uani 1 1 d .
C17 C 0.8927(3) 0.4035(2) 0.7465(2) 0.0354(13) Uani 1 1 d .
C18 C 0.9143(3) 0.4257(3) 0.7909(2) 0.0477(17) Uani 1 1 d .
H18 H 0.9159 0.4633 0.7946 0.057 Uiso 1 1 calc R
C19 C 0.9339(3) 0.3922(3) 0.8301(2) 0.0510(18) Uani 1 1 d .
H19 H 0.9473 0.4073 0.8600 0.061 Uiso 1 1 calc R
C20 C 0.9332(3) 0.3380(3) 0.8244(2) 0.0412(15) Uani 1 1 d .
H20 H 0.9474 0.3158 0.8502 0.049 Uiso 1 1 calc R
C21 C 0.8850(5) 0.4902(3) 0.7078(3) 0.083(3) Uani 1 1 d .
H21A H 0.8693 0.5064 0.6776 0.124 Uiso 1 1 calc R
H21B H 0.9316 0.4969 0.7112 0.124 Uiso 1 1 calc R
H21C H 0.8619 0.5058 0.7354 0.124 Uiso 1 1 calc R
C22 C 0.7844(2) 0.2681(2) 0.54586(16) 0.0229(11) Uani 1 1 d .
C23 C 0.8157(2) 0.3182(2) 0.55333(16) 0.0218(11) Uani 1 1 d .
C24 C 0.7309(2) 0.2651(2) 0.51299(19) 0.0315(13) Uani 1 1 d .
H24 H 0.7095 0.2321 0.5080 0.038 Uiso 1 1 calc R
C25 C 0.7096(3) 0.3110(3) 0.48789(19) 0.0340(13) Uani 1 1 d .
H25 H 0.6745 0.3086 0.4658 0.041 Uiso 1 1 calc R
C26 C 0.7935(3) 0.3640(2) 0.52856(19) 0.0315(13) Uani 1 1 d .
H26 H 0.8140 0.3974 0.5339 0.038 Uiso 1 1 calc R
C27 C 0.7404(3) 0.3601(3) 0.49562(19) 0.0372(14) Uani 1 1 d .
H27 H 0.7257 0.3908 0.4788 0.045 Uiso 1 1 calc R
C28 C 0.8011(2) 0.1751(2) 0.55864(18) 0.0252(12) Uani 1 1 d .
H28 H 0.7719 0.1695 0.5325 0.030 Uiso 1 1 calc R
C29 C 0.8322(3) 0.1278(2) 0.58062(17) 0.0265(12) Uani 1 1 d .
C30 C 0.8903(2) 0.1322(2) 0.60923(16) 0.0207(11) Uani 1 1 d .
C31 C 0.9224(3) 0.0841(2) 0.62306(18) 0.0268(11) Uani 1 1 d .
C32 C 0.8959(3) 0.0336(2) 0.6133(2) 0.0351(13) Uani 1 1 d .
H32 H 0.9171 0.0023 0.6242 0.042 Uiso 1 1 calc R
C33 C 0.8364(3) 0.0303(2) 0.5867(2) 0.0408(15) Uani 1 1 d .
H33 H 0.8177 -0.0034 0.5801 0.049 Uiso 1 1 calc R
C34 C 0.8058(3) 0.0763(2) 0.5706(2) 0.0334(13) Uani 1 1 d .
H34 H 0.7667 0.0735 0.5526 0.040 Uiso 1 1 calc R
C35 C 1.0144(3) 0.0470(2) 0.6678(2) 0.0413(15) Uani 1 1 d .
H35A H 1.0539 0.0586 0.6844 0.062 Uiso 1 1 calc R
H35B H 1.0258 0.0229 0.6412 0.062 Uiso 1 1 calc R
H35C H 0.9860 0.0285 0.6908 0.062 Uiso 1 1 calc R
C37 C 0.9158(2) 0.3534(2) 0.58323(17) 0.0238(11) Uani 1 1 d .
H37 H 0.9150 0.3752 0.5551 0.029 Uiso 1 1 calc R
C38 C 0.9907(2) 0.3217(2) 0.65193(17) 0.0202(10) Uani 1 1 d .
C39 C 0.9704(2) 0.3614(2) 0.61790(17) 0.0218(10) Uani 1 1 d .
C40 C 1.0469(3) 0.4266(2) 0.6523(2) 0.0322(13) Uani 1 1 d .
H40 H 1.0671 0.4605 0.6513 0.039 Uiso 1 1 calc R
C41 C 1.0001(3) 0.4128(2) 0.6175(2) 0.0306(12) Uani 1 1 d .
H41 H 0.9880 0.4380 0.5934 0.037 Uiso 1 1 calc R
C42 C 1.0639(2) 0.3893(2) 0.6888(2) 0.0297(12) Uani 1 1 d .
H42 H 1.0936 0.3992 0.7135 0.036 Uiso 1 1 calc R
C43 C 1.0369(2) 0.3376(2) 0.68873(17) 0.0221(11) Uani 1 1 d .
C44 C 1.0888(3) 0.3152(3) 0.7658(2) 0.0394(15) Uani 1 1 d .
H44A H 1.0951 0.2846 0.7874 0.059 Uiso 1 1 calc R
H44B H 1.0658 0.3434 0.7834 0.059 Uiso 1 1 calc R
H44C H 1.1312 0.3285 0.7551 0.059 Uiso 1 1 calc R
C45 C 1.2503(3) 0.3357(3) 0.6956(2) 0.0560(19) Uani 1 1 d .
H45A H 1.2591 0.3178 0.7265 0.084 Uiso 1 1 calc R
H45B H 1.2339 0.3717 0.7019 0.084 Uiso 1 1 calc R
H45C H 1.2905 0.3380 0.6767 0.084 Uiso 1 1 calc R
C46 C 1.1851(2) 0.3264(2) 0.6236(2) 0.0295(12) Uani 1 1 d .
C47 C 1.2124(3) 0.3712(2) 0.6019(2) 0.0364(14) Uani 1 1 d .
H47 H 1.2464 0.3895 0.6180 0.044 Uiso 1 1 calc R
C48 C 1.1904(3) 0.3900(3) 0.5559(2) 0.0424(15) Uani 1 1 d .
H48 H 1.2102 0.4202 0.5413 0.051 Uiso 1 1 calc R
C49 C 1.1397(3) 0.3638(2) 0.5324(2) 0.0356(13) Uani 1 1 d .
H49 H 1.1248 0.3767 0.5020 0.043 Uiso 1 1 calc R
C50 C 1.1330(2) 0.2968(2) 0.59865(18) 0.0238(11) Uani 1 1 d .
C51 C 1.1096(2) 0.3174(2) 0.55337(18) 0.0245(11) Uani 1 1 d .
C52 C 1.0565(2) 0.2921(2) 0.52640(18) 0.0250(11) Uani 1 1 d .
H52 H 1.0465 0.3065 0.4954 0.030 Uiso 1 1 calc R
C53 C 0.9312(3) 0.2612(2) 0.47810(18) 0.0319(13) Uani 1 1 d .
H53 H 0.9347 0.2989 0.4779 0.038 Uiso 1 1 calc R
C54 C 0.9724(2) 0.2303(2) 0.50825(16) 0.0222(11) Uani 1 1 d .
C55 C 0.8848(3) 0.2355(3) 0.44832(19) 0.0416(16) Uani 1 1 d .
H55 H 0.8567 0.2561 0.4285 0.050 Uiso 1 1 calc R
C56 C 0.8798(3) 0.1798(3) 0.4479(2) 0.0408(16) Uani 1 1 d .
H56 H 0.8484 0.1632 0.4276 0.049 Uiso 1 1 calc R
C57 C 0.9673(2) 0.1738(2) 0.50744(16) 0.0233(11) Uani 1 1 d .
C58 C 0.9204(3) 0.1482(3) 0.47683(18) 0.0323(13) Uani 1 1 d .
H58 H 0.9170 0.1105 0.4762 0.039 Uiso 1 1 calc R
C59 C 1.0381(2) 0.1004(2) 0.52401(18) 0.0268(12) Uani 1 1 d .
H59 H 1.0231 0.0872 0.4937 0.032 Uiso 1 1 calc R
C60 C 1.0878(3) 0.0691(2) 0.54897(19) 0.0279(12) Uani 1 1 d .
C61 C 1.1673(3) 0.0519(2) 0.6141(2) 0.0345(13) Uani 1 1 d .
C62 C 1.1185(2) 0.0877(2) 0.59299(19) 0.0257(11) Uani 1 1 d .
C63 C 1.1847(3) 0.0043(2) 0.5914(2) 0.0415(15) Uani 1 1 d .
H63 H 1.2169 -0.0177 0.6057 0.050 Uiso 1 1 calc R
C64 C 1.1551(3) -0.0115(3) 0.5473(3) 0.0484(17) Uani 1 1 d .
H64 H 1.1683 -0.0435 0.5317 0.058 Uiso 1 1 calc R
C65 C 1.1070(3) 0.0198(2) 0.5270(2) 0.0395(14) Uani 1 1 d .
H65 H 1.0863 0.0084 0.4981 0.047 Uiso 1 1 calc R
C66 C 1.2394(4) 0.0346(3) 0.6817(3) 0.074(2) Uani 1 1 d .
H66A H 1.2536 0.0504 0.7124 0.110 Uiso 1 1 calc R
H66B H 1.2769 0.0300 0.6602 0.110 Uiso 1 1 calc R
H66C H 1.2194 -0.0001 0.6880 0.110 Uiso 1 1 calc R
C67 C 1.1091(3) 0.1765(3) 0.7249(2) 0.0489(17) Uani 1 1 d .
H67A H 1.1043 0.1784 0.7603 0.073 Uiso 1 1 calc R
H67B H 1.1439 0.2005 0.7146 0.073 Uiso 1 1 calc R
H67C H 1.1198 0.1400 0.7154 0.073 Uiso 1 1 calc R
N1 N 0.8042(2) 0.16958(18) 0.69144(14) 0.0262(10) Uani 1 1 d .
N2 N 0.89434(19) 0.22524(18) 0.74086(14) 0.0241(9) Uani 1 1 d .
N3 N 0.86869(19) 0.31847(17) 0.58829(14) 0.0201(9) Uani 1 1 d .
N4 N 0.81117(19) 0.22396(17) 0.57272(14) 0.0208(9) Uani 1 1 d .
N5 N 1.02136(18) 0.25139(17) 0.54110(13) 0.0189(8) Uani 1 1 d .
N6 N 1.01206(19) 0.14526(17) 0.53952(14) 0.0223(9) Uani 1 1 d .
O1 O 0.64820(18) 0.3152(2) 0.61376(15) 0.0449(11) Uani 1 1 d .
O2 O 0.74990(16) 0.26637(15) 0.65635(11) 0.0266(8) Uani 1 1 d .
O3 O 0.86108(15) 0.32630(14) 0.70002(11) 0.0219(7) Uani 1 1 d .
O4 O 0.8734(2) 0.43324(17) 0.70640(16) 0.0468(11) Uani 1 1 d .
O5 O 1.05068(16) 0.29889(15) 0.72360(11) 0.0264(8) Uani 1 1 d .
O6 O 0.98078(17) 0.09317(15) 0.64827(13) 0.0298(8) Uani 1 1 d .
O7 O 0.96943(15) 0.27032(13) 0.65026(11) 0.0173(7) Uani 1 1 d .
O8 O 0.91789(15) 0.17958(13) 0.62172(11) 0.0179(7) Uani 1 1 d .
O9 O 1.11048(15) 0.25269(14) 0.61888(12) 0.0236(7) Uani 1 1 d .
O10 O 1.20201(17) 0.30557(17) 0.66835(14) 0.0378(10) Uani 1 1 d .
O13 O 1.04756(16) 0.19262(15) 0.70152(11) 0.0256(8) Uani 1 1 d .
O11 O 1.10575(16) 0.13392(15) 0.61400(12) 0.0265(8) Uani 1 1 d .
O12 O 1.1921(2) 0.06956(18) 0.65846(15) 0.0473(11) Uani 1 1 d .
Yb1 Yb 0.858020(9) 0.251300(9) 0.656030(7) 0.01738(6) Uani 1 1 d .
Yb2 Yb 1.028760(10) 0.196055(9) 0.616464(7) 0.01807(6) Uani 1 1 d .
C90 C 0.7166(4) 0.4264(3) 0.6897(3) 0.0567(19) Uani 1 1 d D
C91 C 0.7500(3) 0.4034(3) 0.6467(2) 0.0514(17) Uani 1 1 d D
C92 C 1.2622(4) 0.1867(4) 0.6512(3) 0.070(2) Uani 1 1 d D
C93 C 1.3130(5) 0.1541(4) 0.6260(3) 0.076(3) Uani 1 1 d D
N8 N 0.6913(4) 0.4450(3) 0.7239(3) 0.102(3) Uani 1 1 d D
N9 N 1.3539(5) 0.1304(4) 0.6065(3) 0.125(4) Uani 1 1 d D
N10 N 0.8574(8) 0.5069(5) 0.5465(8) 0.233(8) Uani 1 1 d DU
C98 C 0.8984(10) 0.4839(8) 0.5129(7) 0.193(7) Uani 1 1 d DU
C99A C 0.9570(16) 0.4321(12) 0.4533(9) 0.160(10) Uani 0.50 1 d PU
C99B C 0.9110(13) 0.4719(10) 0.4578(9) 0.126(6) Uani 0.50 1 d PU

loop_
_atom_site_aniso_label
_atom_site_aniso_U_11
_atom_site_aniso_U_22
_atom_site_aniso_U_33
_atom_site_aniso_U_23
_atom_site_aniso_U_13
_atom_site_aniso_U_12
C1 0.032(3) 0.037(3) 0.020(2) 0.007(2) 0.010(2) -0.001(3)
C2 0.035(3) 0.042(4) 0.015(2) 0.007(2) 0.009(2) 0.001(3)
C3 0.050(4) 0.037(4) 0.033(3) 0.008(3) 0.014(3) -0.007(3)
C4 0.061(4) 0.036(4) 0.047(4) 0.019(3) 0.015(3) 0.005(3)
C5 0.055(4) 0.048(4) 0.035(3) 0.022(3) 0.010(3) 0.011(3)
C6 0.038(3) 0.044(4) 0.028(3) 0.011(3) 0.005(2) 0.007(3)
C7 0.042(3) 0.037(3) 0.022(3) 0.000(2) 0.009(2) -0.016(3)
C8 0.032(3) 0.052(4) 0.012(2) -0.001(2) 0.005(2) -0.013(3)
C9 0.015(2) 0.064(4) 0.014(2) -0.008(2) 0.0048(19) -0.001(3)
C10 0.022(3) 0.068(5) 0.021(3) -0.009(3) 0.001(2) 0.004(3)
C11 0.021(3) 0.099(6) 0.023(3) -0.010(3) -0.002(2) -0.001(3)
C12 0.036(4) 0.106(7) 0.028(3) -0.015(4) 0.002(3) -0.036(4)
C13 0.041(4) 0.075(5) 0.027(3) -0.007(3) 0.000(3) -0.032(4)
C68 0.033(3) 0.105(7) 0.053(4) 0.012(4) -0.007(3) 0.025(4)
C14 0.021(2) 0.050(4) 0.015(2) 0.003(2) -0.0001(19) 0.004(3)
C15 0.020(2) 0.042(4) 0.022(2) -0.008(2) 0.003(2) -0.003(2)
C16 0.015(2) 0.034(3) 0.027(3) -0.009(2) 0.005(2) -0.001(2)
C17 0.030(3) 0.036(3) 0.040(3) -0.008(3) 0.002(2) -0.003(3)
C18 0.046(4) 0.040(4) 0.058(4) -0.027(3) 0.001(3) -0.008(3)
C19 0.044(4) 0.067(5) 0.042(4) -0.029(4) -0.008(3) -0.006(4)
C20 0.034(3) 0.058(5) 0.031(3) -0.014(3) -0.005(3) 0.003(3)
C21 0.122(8) 0.036(5) 0.091(6) -0.006(4) 0.001(6) -0.007(5)
C22 0.018(2) 0.038(3) 0.012(2) 0.000(2) -0.0001(18) 0.002(2)
C23 0.020(2) 0.031(3) 0.015(2) 0.003(2) -0.0009(19) 0.004(2)
C24 0.021(3) 0.047(4) 0.026(3) -0.007(3) -0.003(2) -0.002(2)
C25 0.025(3) 0.052(4) 0.025(3) 0.003(3) -0.006(2) 0.003(3)
C26 0.030(3) 0.036(3) 0.028(3) 0.005(3) -0.003(2) 0.000(3)
C27 0.032(3) 0.052(4) 0.027(3) 0.012(3) -0.005(2) 0.008(3)
C28 0.016(2) 0.038(3) 0.022(2) -0.002(2) 0.001(2) -0.009(2)
C29 0.032(3) 0.032(3) 0.015(2) -0.004(2) 0.001(2) -0.002(2)
C30 0.023(2) 0.023(3) 0.016(2) 0.001(2) 0.0020(19) -0.006(2)
C31 0.030(3) 0.024(3) 0.026(3) 0.003(2) 0.005(2) -0.004(2)
C32 0.051(4) 0.021(3) 0.033(3) 0.004(2) 0.007(3) -0.003(3)
C33 0.054(4) 0.025(3) 0.043(3) 0.000(3) -0.002(3) -0.020(3)
C34 0.034(3) 0.036(3) 0.031(3) -0.003(3) 0.000(2) -0.013(3)
C35 0.048(4) 0.032(3) 0.044(3) 0.018(3) 0.005(3) 0.007(3)
C37 0.028(3) 0.025(3) 0.018(2) 0.003(2) 0.002(2) 0.002(2)
C38 0.016(2) 0.021(3) 0.023(2) -0.005(2) 0.0058(19) -0.001(2)
C39 0.018(2) 0.024(3) 0.023(2) -0.002(2) 0.002(2) 0.002(2)
C40 0.028(3) 0.019(3) 0.050(3) -0.008(3) 0.004(3) -0.010(2)
C41 0.032(3) 0.020(3) 0.040(3) 0.001(3) -0.003(3) -0.003(2)
C42 0.022(3) 0.034(3) 0.034(3) -0.012(3) 0.000(2) -0.002(2)
C43 0.017(2) 0.029(3) 0.021(2) -0.008(2) 0.0013(19) 0.000(2)
C44 0.036(3) 0.055(4) 0.028(3) -0.008(3) -0.010(2) -0.005(3)
C45 0.035(3) 0.077(5) 0.056(4) -0.020(4) -0.013(3) -0.018(4)
C46 0.020(3) 0.033(3) 0.036(3) -0.009(3) 0.003(2) 0.002(2)
C47 0.025(3) 0.034(3) 0.050(4) -0.012(3) 0.008(3) -0.012(3)
C48 0.041(3) 0.034(4) 0.051(4) -0.003(3) 0.015(3) -0.016(3)
C49 0.038(3) 0.035(3) 0.034(3) 0.000(3) 0.009(3) -0.007(3)
C50 0.016(2) 0.026(3) 0.029(3) -0.006(2) 0.006(2) 0.001(2)
C51 0.021(2) 0.026(3) 0.026(3) -0.003(2) 0.008(2) -0.001(2)
C52 0.029(3) 0.027(3) 0.019(2) 0.001(2) 0.007(2) 0.002(2)
C53 0.032(3) 0.044(4) 0.020(2) 0.004(2) 0.002(2) 0.005(3)
C54 0.017(2) 0.036(3) 0.013(2) -0.003(2) 0.0032(19) 0.000(2)
C55 0.031(3) 0.076(5) 0.018(3) 0.003(3) -0.004(2) 0.009(3)
C56 0.027(3) 0.072(5) 0.024(3) -0.009(3) -0.004(2) -0.009(3)
C57 0.017(2) 0.037(3) 0.016(2) -0.004(2) 0.0047(19) -0.004(2)
C58 0.030(3) 0.046(4) 0.020(2) -0.011(2) 0.003(2) -0.011(3)
C59 0.031(3) 0.025(3) 0.025(3) -0.009(2) 0.009(2) -0.011(2)
C60 0.028(3) 0.022(3) 0.034(3) -0.002(2) 0.009(2) 0.000(2)
C61 0.031(3) 0.034(3) 0.039(3) 0.003(3) 0.005(3) 0.008(3)
C62 0.024(3) 0.024(3) 0.030(3) 0.002(2) 0.008(2) 0.002(2)
C63 0.039(3) 0.025(3) 0.060(4) 0.001(3) 0.005(3) 0.014(3)
C64 0.047(4) 0.027(3) 0.072(5) -0.015(3) 0.009(3) 0.006(3)
C65 0.039(3) 0.031(3) 0.048(4) -0.015(3) 0.006(3) -0.001(3)
C66 0.069(5) 0.075(6) 0.077(5) -0.003(5) -0.031(4) 0.032(5)
C67 0.046(4) 0.065(5) 0.036(3) -0.002(3) -0.020(3) 0.019(3)
N1 0.025(2) 0.035(3) 0.019(2) -0.0013(19) 0.0047(17) -0.008(2)
N2 0.023(2) 0.031(3) 0.019(2) 0.0039(19) 0.0034(17) -0.0040(19)
N3 0.018(2) 0.024(2) 0.0184(19) 0.0010(17) -0.0017(16) 0.0005(18)
N4 0.017(2) 0.028(2) 0.0175(19) -0.0022(18) 0.0021(16) 0.0008(18)
N5 0.0173(19) 0.023(2) 0.0169(19) -0.0053(18) 0.0002(15) 0.0025(19)
N6 0.022(2) 0.026(2) 0.0195(19) 0.0022(18) 0.0046(16) -0.0035(19)
O1 0.024(2) 0.071(3) 0.040(2) -0.004(2) -0.0101(17) 0.014(2)
O2 0.0174(17) 0.041(2) 0.0219(17) -0.0045(16) 0.0002(14) -0.0033(16)
O3 0.0221(17) 0.0244(19) 0.0193(16) -0.0053(15) 0.0005(14) 0.0017(15)
O4 0.060(3) 0.027(2) 0.053(3) -0.009(2) 0.000(2) -0.001(2)
O5 0.0257(18) 0.037(2) 0.0165(16) -0.0008(16) -0.0061(14) -0.0009(17)
O6 0.031(2) 0.023(2) 0.036(2) 0.0062(17) -0.0030(16) 0.0027(17)
O7 0.0152(15) 0.0197(18) 0.0169(15) -0.0014(14) -0.0042(13) 0.0013(14)
O8 0.0149(15) 0.0211(18) 0.0177(15) -0.0030(14) 0.0012(13) -0.0040(14)
O9 0.0160(16) 0.028(2) 0.0265(17) -0.0017(17) -0.0016(13) 0.0023(15)
O10 0.0243(19) 0.046(3) 0.043(2) -0.006(2) -0.0106(17) -0.0061(19)
O13 0.0305(19) 0.030(2) 0.0163(16) 0.0043(15) 0.0002(14) 0.0024(16)
O11 0.0252(18) 0.029(2) 0.0256(17) -0.0053(16) -0.0009(15) 0.0052(16)
O12 0.048(3) 0.045(3) 0.049(3) -0.003(2) -0.013(2) 0.022(2)
Yb1 0.01567(10) 0.02298(12) 0.01347(10) -0.00055(9) 0.00057(7) -0.00068(9)
Yb2 0.01621(10) 0.02080(11) 0.01719(10) -0.00094(9) -0.00064(8) 0.00058(9)
C90 0.061(4) 0.035(4) 0.074(5) 0.016(4) 0.009(4) 0.008(4)
C91 0.056(4) 0.048(4) 0.050(4) -0.013(3) -0.009(3) 0.015(4)
C92 0.052(4) 0.086(6) 0.073(5) -0.002(5) 0.002(4) 0.010(4)
C93 0.088(6) 0.075(6) 0.065(5) 0.016(5) -0.029(5) 0.009(5)
N8 0.130(7) 0.070(5) 0.104(6) 0.012(5) 0.060(6) 0.028(5)
N9 0.149(9) 0.149(9) 0.077(6) 0.001(6) -0.017(6) 0.086(8)
N10 0.215(15) 0.100(9) 0.38(2) 0.031(12) 0.075(14) 0.069(9)
C98 0.201(16) 0.190(17) 0.187(13) 0.041(13) 0.017(12) -0.030(12)
C99A 0.22(2) 0.16(2) 0.101(13) -0.021(14) -0.124(14) 0.003(15)
C99B 0.132(15) 0.115(15) 0.131(11) 0.096(12) -0.068(11) -0.066(10)

loop_
_atom_type_symbol
_atom_type_description
_atom_type_scat_dispersion_real
_atom_type_scat_dispersion_imag
_atom_type_scat_source
C C 0.0033 0.0016 'International Tables Vol C Tables 4.2.6.8 and 6.1.1.4'
H H 0.0000 0.0000 'International Tables Vol C Tables 4.2.6.8 and 6.1.1.4'
N N 0.0061 0.0033 'International Tables Vol C Tables 4.2.6.8 and 6.1.1.4'
O O 0.0106 0.0060 'International Tables Vol C Tables 4.2.6.8 and 6.1.1.4'
Yb Yb -0.3850 5.5486 'International Tables Vol C Tables 4.2.6.8 and 6.1.1.4'
Cl Cl 0.1484 0.1585 'International Tables Vol C Tables 4.2.6.8 and 6.1.1.4'

loop_
_geom_angle_atom_site_label_1
_geom_angle_atom_site_label_2
_geom_angle_atom_site_label_3
_geom_angle
C2 C1 C6 120.0(5)
C2 C1 N2 116.4(5)
C6 C1 N2 123.7(5)
C1 C2 C3 119.0(5)
C1 C2 N1 115.3(5)
C3 C2 N1 125.7(5)
C4 C3 C2 120.1(6)
C5 C4 C3 120.3(6)
C4 C5 C6 120.9(6)
C5 C6 C1 119.7(6)
N1 C7 C8 125.5(5)
C9 C8 C13 120.5(6)
C9 C8 C7 122.5(5)
C13 C8 C7 116.9(6)
O2 C9 C8 123.4(5)
O2 C9 C10 120.1(6)
C8 C9 C10 116.5(5)
O1 C10 C11 124.8(6)
O1 C10 C9 113.7(5)
C11 C10 C9 121.5(6)
C10 C11 C12 121.0(6)
C13 C12 C11 120.1(6)
C12 C13 C8 120.4(7)
N2 C14 C15 128.2(5)
C16 C15 C20 120.7(5)
C16 C15 C14 122.4(5)
C20 C15 C14 116.8(5)
O3 C16 C15 123.1(5)
O3 C16 C17 120.1(5)
C15 C16 C17 116.7(5)
O4 C17 C18 124.4(6)
O4 C17 C16 114.6(5)
C18 C17 C16 121.0(6)
C17 C18 C19 120.6(6)
C20 C19 C18 119.8(6)
C19 C20 C15 121.0(6)
C24 C22 C23 119.1(5)
C24 C22 N4 125.4(5)
C23 C22 N4 115.4(4)
C26 C23 C22 120.1(4)
C26 C23 N3 123.9(5)
C22 C23 N3 116.0(4)
C25 C24 C22 120.4(5)
C27 C25 C24 120.2(5)
C23 C26 C27 119.9(5)
C25 C27 C26 120.3(5)
N4 C28 C29 124.4(5)
C34 C29 C30 119.5(5)
C34 C29 C28 118.9(5)
C30 C29 C28 121.5(5)
O8 C30 C31 118.6(4)
O8 C30 C29 123.5(5)
C31 C30 C29 117.8(5)
C32 C31 O6 124.9(5)
C32 C31 C30 122.1(5)
O6 C31 C30 112.9(4)
C31 C32 C33 118.8(5)
C34 C33 C32 120.3(5)
C33 C34 C29 121.2(5)
N3 C37 C39 125.4(4)
O7 C38 C39 122.9(4)
O7 C38 C43 119.7(4)
C39 C38 C43 117.4(5)
O7 C38 Yb1 38.53(19)
C39 C38 Yb1 98.9(3)
C43 C38 Yb1 132.6(3)
C41 C39 C38 120.6(5)
C41 C39 C37 116.2(5)
C38 C39 C37 123.1(5)
C41 C40 C42 119.5(5)
C40 C41 C39 120.8(5)
C43 C42 C40 120.6(5)
O5 C43 C42 124.0(4)
O5 C43 C38 115.1(4)
C42 C43 C38 120.9(5)
O10 C46 C47 125.9(5)
O10 C46 C50 114.0(5)
C47 C46 C50 120.1(5)
C46 C47 C48 121.4(5)
C49 C48 C47 119.6(6)
C48 C49 C51 121.3(6)
O9 C50 C51 123.4(4)
O9 C50 C46 118.7(5)
C51 C50 C46 117.9(5)
C50 C51 C49 119.7(5)
C50 C51 C52 122.4(5)
C49 C51 C52 117.9(5)
N5 C52 C51 126.2(5)
C55 C53 C54 119.6(6)
C53 C54 C57 119.4(5)
C53 C54 N5 125.5(5)
C57 C54 N5 115.0(4)
C56 C55 C53 120.6(6)
C55 C56 C58 121.1(5)
C54 C57 C58 120.5(5)
C54 C57 N6 115.6(4)
C58 C57 N6 123.9(5)
C56 C58 C57 118.8(6)
N6 C59 C60 126.3(5)
C65 C60 C62 120.8(5)
C65 C60 C59 117.4(5)
C62 C60 C59 121.8(5)
C63 C61 O12 124.7(5)
C63 C61 C62 121.6(5)
O12 C61 C62 113.7(5)
O11 C62 C60 124.3(5)
O11 C62 C61 120.0(5)
C60 C62 C61 115.7(5)
C61 C63 C64 120.9(6)
C65 C64 C63 119.7(6)
C64 C65 C60 121.3(6)
C7 N1 C2 118.7(5)
C7 N1 Yb1 127.9(4)
C2 N1 Yb1 113.4(3)
C14 N2 C1 118.7(4)
C14 N2 Yb1 129.0(4)
C1 N2 Yb1 112.3(3)
C37 N3 C23 119.1(4)
C37 N3 Yb1 126.0(3)
C23 N3 Yb1 114.8(3)
C28 N4 C22 120.7(4)
C28 N4 Yb1 125.0(3)
C22 N4 Yb1 113.2(3)
C52 N5 C54 118.2(4)
C52 N5 Yb2 130.8(3)
C54 N5 Yb2 110.9(3)
C59 N6 C57 118.6(4)
C59 N6 Yb2 130.9(3)
C57 N6 Yb2 110.4(3)
C10 O1 C68 117.4(5)
C9 O2 Yb1 133.4(3)
C16 O3 Yb1 141.0(3)
C17 O4 C21 117.5(5)
C43 O5 C44 117.5(4)
C31 O6 C35 117.4(4)
C31 O6 Yb2 106.7(3)
C35 O6 Yb2 131.2(3)
C38 O7 Yb1 120.3(3)
C38 O7 Yb2 125.5(3)
Yb1 O7 Yb2 111.30(13)
C30 O8 Yb2 123.3(3)
C30 O8 Yb1 123.1(3)
Yb2 O8 Yb1 113.54(13)
C50 O9 Yb2 142.6(3)
C46 O10 C45 115.7(5)
C67 O13 Yb2 125.4(3)
C62 O11 Yb2 140.3(3)
C61 O12 C66 115.8(5)
O3 Yb1 O2 83.39(12)
O3 Yb1 O7 80.68(11)
O2 Yb1 O7 158.31(12)
O3 Yb1 O8 146.79(11)
O2 Yb1 O8 129.76(12)
O7 Yb1 O8 67.70(11)
O3 Yb1 N3 80.51(13)
O2 Yb1 N3 88.67(12)
O7 Yb1 N3 74.29(12)
O8 Yb1 N3 99.63(12)
O3 Yb1 N1 119.10(13)
O2 Yb1 N1 72.66(14)
O7 Yb1 N1 128.28(13)
O8 Yb1 N1 76.47(12)
N3 Yb1 N1 149.94(13)
O3 Yb1 N2 73.20(13)
O2 Yb1 N2 109.28(12)
O7 Yb1 N2 80.02(12)
O8 Yb1 N2 91.00(12)
N3 Yb1 N2 145.73(13)
N1 Yb1 N2 64.23(13)
O3 Yb1 N4 135.60(13)
O2 Yb1 N4 71.30(12)
O7 Yb1 N4 111.05(11)
O8 Yb1 N4 68.88(12)
N3 Yb1 N4 63.50(13)
N1 Yb1 N4 87.86(13)
N2 Yb1 N4 149.23(14)
O3 Yb1 C38 62.54(12)
O2 Yb1 C38 137.45(13)
O7 Yb1 C38 21.19(12)
O8 Yb1 C38 87.81(11)
N3 Yb1 C38 62.53(13)
N1 Yb1 C38 145.29(13)
N2 Yb1 C38 85.66(13)
N4 Yb1 C38 115.30(12)
O3 Yb1 Yb2 114.89(8)
O2 Yb1 Yb2 160.29(8)
O7 Yb1 Yb2 34.89(8)
O8 Yb1 Yb2 32.81(7)
N3 Yb1 Yb2 87.32(9)
N1 Yb1 Yb2 102.28(10)
N2 Yb1 Yb2 84.28(9)
N4 Yb1 Yb2 89.69(9)
C38 Yb1 Yb2 55.35(9)
O9 Yb2 O11 84.77(13)
O9 Yb2 O8 149.63(12)
O11 Yb2 O8 125.25(12)
O9 Yb2 O13 82.48(12)
O11 Yb2 O13 83.59(12)
O8 Yb2 O13 95.30(11)
O9 Yb2 O7 82.93(12)
O11 Yb2 O7 155.95(11)
O8 Yb2 O7 67.44(11)
O13 Yb2 O7 74.38(11)
O9 Yb2 N6 117.41(12)
O11 Yb2 N6 73.40(13)
O8 Yb2 N6 80.01(12)
O13 Yb2 N6 147.20(13)
O7 Yb2 N6 130.65(12)
O9 Yb2 N5 73.34(12)
O11 Yb2 N5 114.05(12)
O8 Yb2 N5 95.19(11)
O13 Yb2 N5 147.97(13)
O7 Yb2 N5 81.94(11)
N6 Yb2 N5 64.64(13)
O9 Yb2 O6 145.62(11)
O11 Yb2 O6 68.16(12)
O8 Yb2 O6 59.22(11)
O13 Yb2 O6 74.08(11)
O7 Yb2 O6 113.49(11)
N6 Yb2 O6 75.77(12)
N5 Yb2 O6 136.39(12)
O9 Yb2 Yb1 116.55(9)
O11 Yb2 Yb1 153.19(9)
O8 Yb2 Yb1 33.65(8)
O13 Yb2 Yb1 83.43(8)
O7 Yb2 Yb1 33.81(7)
N6 Yb2 Yb1 106.96(9)
N5 Yb2 Yb1 88.81(8)
O6 Yb2 Yb1 85.74(7)
N8 C90 C91 178.9(10)
N9 C93 C92 177.4(12)
N10 C98 C99B 146(2)
C99A C99B C98 109.8(18)

loop_
_geom_bond_atom_site_label_1
_geom_bond_atom_site_label_2
_geom_bond_distance
C1 C2 1.394(8)
C1 C6 1.402(8)
C1 N2 1.429(7)
C2 C3 1.400(8)
C2 N1 1.426(7)
C3 C4 1.387(9)
C4 C5 1.367(9)
C5 C6 1.374(9)
C7 N1 1.290(7)
C7 C8 1.435(8)
C8 C9 1.418(8)
C8 C13 1.425(8)
C9 O2 1.302(6)
C9 C10 1.438(8)
C10 O1 1.367(8)
C10 C11 1.374(8)
C11 C12 1.388(10)
C12 C13 1.372(10)
C68 O1 1.422(7)
C14 N2 1.292(7)
C14 C15 1.424(8)
C15 C16 1.409(7)
C15 C20 1.418(7)
C16 O3 1.309(6)
C16 C17 1.419(8)
C17 O4 1.362(7)
C17 C18 1.387(8)
C18 C19 1.400(10)
C19 C20 1.343(9)
C21 O4 1.421(8)
C22 C24 1.399(7)
C22 C23 1.400(7)
C22 N4 1.414(6)
C23 C26 1.386(7)
C23 N3 1.427(6)
C24 C25 1.385(8)
C25 C27 1.373(8)
C26 C27 1.397(7)
C28 N4 1.278(6)
C28 C29 1.449(7)
C29 C34 1.400(7)
C29 C30 1.409(7)
C30 O8 1.336(6)
C30 C31 1.400(7)
C31 C32 1.378(8)
C31 O6 1.380(6)
C32 C33 1.402(8)
C33 C34 1.360(8)
C35 O6 1.423(6)
C37 N3 1.289(6)
C37 C39 1.459(7)
C38 O7 1.336(6)
C38 C39 1.402(7)
C38 C43 1.417(6)
C38 Yb1 3.193(5)
C39 C41 1.402(7)
C40 C41 1.373(7)
C40 C42 1.389(8)
C42 C43 1.385(7)
C43 O5 1.367(6)
C44 O5 1.433(6)
C45 O10 1.430(7)
C46 O10 1.356(7)
C46 C47 1.364(8)
C46 C50 1.446(7)
C47 C48 1.397(9)
C48 C49 1.366(8)
C49 C51 1.411(7)
C50 O9 1.298(6)
C50 C51 1.405(7)
C51 C52 1.438(7)
C52 N5 1.291(6)
C53 C55 1.387(8)
C53 C54 1.389(7)
C54 C57 1.395(7)
C54 N5 1.426(6)
C55 C56 1.374(9)
C56 C58 1.375(8)
C57 C58 1.406(7)
C57 N6 1.436(6)
C59 N6 1.292(6)
C59 C60 1.434(7)
C60 C65 1.405(7)
C60 C62 1.416(7)
C61 C63 1.366(8)
C61 O12 1.369(7)
C61 C62 1.440(7)
C62 O11 1.297(6)
C63 C64 1.387(9)
C64 C65 1.356(9)
C66 O12 1.430(7)
C67 O13 1.449(6)
N1 Yb1 2.478(4)
N2 Yb1 2.488(4)
N3 Yb1 2.474(4)
N4 Yb1 2.530(4)
N5 Yb2 2.452(4)
N6 Yb2 2.447(4)
O2 Yb1 2.215(3)
O3 Yb1 2.195(3)
O6 Yb2 2.844(4)
O7 Yb1 2.303(3)
O7 Yb2 2.368(3)
O8 Yb2 2.280(3)
O8 Yb1 2.331(3)
O9 Yb2 2.161(3)
O13 Yb2 2.328(3)
O11 Yb2 2.182(3)
Yb1 Yb2 3.8570(9)
C90 N8 1.148(8)
C90 C91 1.458(9)
C92 C93 1.469(10)
C93 N9 1.140(10)
N10 C98 1.352(15)
C98 C99B 1.54(3)
C99A C99B 1.36(4)
